data_1575524
loop_
_publ_author_name
'Sun, Yonghui'
'Shu, Yuqing'
'Zheng, Li'
'Song, Yufei'
'Huang, Baotong'
'Xu, Xiufang'
'Chen, Haohua'
'Chang, Junbiao'
'Xin, Pengyang'

_publ_section_title
;
 Cyclization-enhanced photoactivatable reversible room-temperature
 phosphorescence for efficient real-time light printing.
;
_journal_issue 38
_journal_name_full 'Chemical science'
_journal_page_first 17812
_journal_page_last 17819
_journal_paper_doi 10.1039/d5sc05008a
_journal_volume 16
_journal_year 2025
_chemical_formula_moiety '2(C30 H22.5 N1.5 O1.5 S1.5)'
_chemical_formula_sum 'C60 H45 N3 O3 S3'
_chemical_formula_weight 952.17
_space_group_crystal_system monoclinic
_space_group_IT_number 11
_space_group_name_Hall '-P 2yb'
_space_group_name_H-M_alt 'P 1 21/m 1'
_atom_sites_solution_hydrogens geom
_atom_sites_solution_primary dual
_audit_creation_date 2025-02-28
_audit_creation_method
;
Olex2 1.5
(compiled 2024.02.16 svn.r378c4104 for OlexSys, GUI svn.r6928)
;
_audit_update_record
;
2025-05-08 deposited with the CCDC.	2025-08-25 downloaded from the CCDC.
;
_cell_angle_alpha 90
_cell_angle_beta 92.905(2)
_cell_angle_gamma 90
_cell_formula_units_Z 4
_cell_length_a 10.7606(5)
_cell_length_b 24.5346(10)
_cell_length_c 22.9833(10)
_cell_measurement_reflns_used 9792
_cell_measurement_temperature 297.00
_cell_measurement_theta_max 68.28
_cell_measurement_theta_min 2.64
_cell_volume 6060.0(5)
_computing_cell_refinement 'SAINT V8.40B (?, 2016)'
_computing_data_reduction 'SAINT V8.40B (?, 2016)'
_computing_molecular_graphics 'Olex2 1.5 (Dolomanov et al., 2009)'
_computing_publication_material 'Olex2 1.5 (Dolomanov et al., 2009)'
_computing_structure_refinement 'SHELXL 2019/2 (Sheldrick, 2015)'
_computing_structure_solution 'SHELXT 2018/2 (Sheldrick, 2018)'
_diffrn_ambient_temperature 297.00
_diffrn_measured_fraction_theta_full 0.998
_diffrn_measured_fraction_theta_max 0.996
_diffrn_measurement_device_type 'Bruker APEX-II CCD'
_diffrn_measurement_method '\f and \w scans'
_diffrn_radiation_type CuK\a
_diffrn_radiation_wavelength 1.54178
_diffrn_reflns_av_R_equivalents 0.0539
_diffrn_reflns_av_unetI/netI 0.0332
_diffrn_reflns_Laue_measured_fraction_full 0.998
_diffrn_reflns_Laue_measured_fraction_max 0.996
_diffrn_reflns_limit_h_max 12
_diffrn_reflns_limit_h_min -12
_diffrn_reflns_limit_k_max 29
_diffrn_reflns_limit_k_min -29
_diffrn_reflns_limit_l_max 27
_diffrn_reflns_limit_l_min -27
_diffrn_reflns_number 86411
_diffrn_reflns_point_group_measured_fraction_full 0.998
_diffrn_reflns_point_group_measured_fraction_max 0.996
_diffrn_reflns_theta_full 67.679
_diffrn_reflns_theta_max 68.504
_diffrn_reflns_theta_min 1.925
_diffrn_source_current 1.1
_diffrn_source_power 0.05500000000000001
_diffrn_source_voltage 50.0
_diffrn_standards_number 0
_exptl_absorpt_coefficient_mu 1.437
_exptl_absorpt_correction_T_max 0.7531
_exptl_absorpt_correction_T_min 0.4907
_exptl_absorpt_correction_type multi-scan
_exptl_absorpt_process_details
;
SADABS-2016/2 (Bruker,2016/2) was used for absorption correction.
wR2(int) was 0.1438 before and 0.0673 after correction.
The Ratio of minimum to maximum transmission is 0.6516.
The \l/2 correction factor is Not present.
;
_exptl_crystal_density_diffrn 1.044
_exptl_crystal_description block
_exptl_crystal_F_000 1992
_exptl_crystal_size_max 0.2
_exptl_crystal_size_mid 0.15
_exptl_crystal_size_min 0.1
_refine_diff_density_max 0.834
_refine_diff_density_min -0.649
_refine_diff_density_rms 0.100
_refine_ls_extinction_method none
_refine_ls_goodness_of_fit_ref 1.085
_refine_ls_hydrogen_treatment constr
_refine_ls_matrix_type fullcycle
_refine_ls_number_parameters 659
_refine_ls_number_reflns 11377
_refine_ls_number_restraints 45
_refine_ls_restrained_S_all 1.085
_refine_ls_R_factor_all 0.1019
_refine_ls_R_factor_gt 0.0922
_refine_ls_shift/su_max 0.000
_refine_ls_shift/su_mean 0.000
_refine_ls_structure_factor_coef Fsqd
_refine_ls_weighting_details 'w=1/[\s^2^(Fo^2^)+(0.1783P)^2^+10.0839P] where P=(Fo^2^+2Fc^2^)/3'
_refine_ls_weighting_scheme calc
_refine_ls_wR_factor_gt 0.3058
_refine_ls_wR_factor_ref 0.3150
_reflns_Friedel_coverage 0.000
_reflns_number_gt 9326
_reflns_number_total 11377
_reflns_threshold_expression 'I > 2\s(I)'
_cod_data_source_file d5sc05008a3.cif
_cod_data_source_block cu_250226syh2_0ma
_cod_depositor_comments 'Adding full bibliography for 1575524--1575526.cif.'
_cod_database_code 1575524
_shelx_shelxl_version_number 2019/2
_shelx_space_group_comment
;
The symmetry employed for this shelxl refinement is uniquely defined
by the following loop, which should always be used as a source of
symmetry information in preference to the above space-group names.
They are only intended as comments.
;
_shelx_estimated_absorpt_t_max 0.870
_shelx_estimated_absorpt_t_min 0.762
_olex2_refinement_description
;
1. Fixed Uiso
 At 1.2 times of:
  All C(H) groups, All C(H,H) groups
 At 1.5 times of:
  All C(H,H,H) groups
2. Rigid body (RIGU) restrains
 O5, C2, C19, C55, C51, C54, C57
 with sigma for 1-2 distances of 0.0001 and sigma for 1-3 distances of 0.0001
3. Others
 Fixed Sof: H22A(0.5) H22B(0.5) H22C(0.5) O5(0.5) C5(0.5) H5A(0.5) H5B(0.5)
 H5C(0.5)
4.a Secondary CH2 refined with riding coordinates:
 C77(H77A,H77B), C53(H53A,H53B), C10(H10A,H10B), C33(H33A,H33B)
4.b Aromatic/amide H refined with riding coordinates:
 C1(H1), C47(H47), C75(H75), C9(H9), C71(H71), C30(H30), C52(H52), C78(H78),
 C73(H73), C49(H49), C6(H6), C79(H79), C59(H59), C14(H14), C31(H31), C28(H28),
 C63(H63), C76(H76), C34(H34), C18(H18), C35(H35), C32(H32), C43(H43), C26(H26),
  C60(H60), C54(H54), C15(H15), C57(H57), C11(H11), C13(H13), C55(H55), C19(H19)
4.c Idealised Me refined as rotating group:
 C82(H82A,H82B,H82C), C38(H38A,H38B,H38C), C22(H22A,H22B,H22C), C5(H5A,H5B,H5C)
;
_smtbx_masks_void_probe_radius 1.2
_smtbx_masks_void_truncation_radius 1.2
_olex2_submission_special_instructions 'No special instructions were received'

loop_
_space_group_symop_operation_xyz
'x, y, z'
'-x, y+1/2, -z'
'-x, -y, -z'
'x, -y-1/2, z'

loop_
_atom_site_label
_atom_site_type_symbol
_atom_site_fract_x
_atom_site_fract_y
_atom_site_fract_z
_atom_site_U_iso_or_equiv
_atom_site_adp_type
_atom_site_occupancy
_atom_site_site_symmetry_order
_atom_site_calc_flag
_atom_site_refinement_flags_posn
_atom_site_refinement_flags_adp
_atom_site_refinement_flags_occupancy
_atom_site_disorder_assembly
_atom_site_disorder_group
S2 S 0.991520 0.250000 0.391590 0.044 Uani 1 2 d S T P . .
S44 S 0.462970 0.250000 0.877140 0.049 Uani 1 2 d S T P . .
S65 S 0.192980 0.402400 0.654610 0.054 Uani 1 1 d . . . . .
S20 S 0.660750 0.102520 0.156880 0.060 Uani 1 1 d . . . . .
O37 O 1.376840 -0.010400 0.057170 0.068 Uani 1 1 d . . . . .
N5 N 0.851720 0.250000 0.500520 0.045 Uani 1 2 d S T P . .
O81 O 0.900310 0.521480 0.553750 0.067 Uani 1 1 d . . . . .
N48 N 0.328340 0.250000 0.991540 0.046 Uani 1 2 d S T P . .
N69 N 0.453600 0.436350 0.627990 0.047 Uani 1 1 d . . . . .
N24 N 0.923460 0.070060 0.127960 0.047 Uani 1 1 d . . . . .
C4 C 0.839110 0.201080 0.467590 0.040 Uani 1 1 d . . . . .
C66 C 0.424000 0.442610 0.687220 0.041 Uani 1 1 d . . . . .
C46 C 0.326800 0.300580 0.960200 0.041 Uani 1 1 d . . . . .
C21 C 0.896270 0.064800 0.187610 0.045 Uani 1 1 d . . . . .
O19 O 1.008560 0.250000 0.736670 0.091 Uani 1 2 d S T P . .
C3 C 0.899830 0.195620 0.415590 0.039 Uani 1 1 d . . . . .
C1 C 0.887930 0.147680 0.383070 0.044 Uani 1 1 d . . . . .
H1 H 0.928506 0.144658 0.348438 0.053 Uiso 1 1 calc R U . . .
C47 C 0.380110 0.353790 0.876270 0.044 Uani 1 1 d . . . . .
H47 H 0.415113 0.355267 0.840128 0.053 Uiso 1 1 calc R U . . .
C72 C 0.570090 0.459330 0.610190 0.044 Uani 1 1 d . . . . .
C45 C 0.381150 0.304990 0.906820 0.041 Uani 1 1 d . . . . .
C50 C 0.327410 0.400630 0.898920 0.046 Uani 1 1 d . . . . .
C62 C 0.307220 0.426000 0.705270 0.044 Uani 1 1 d . . . . .
C70 C 0.405440 0.392340 0.594960 0.042 Uani 1 1 d . . . . .
C75 C 0.682920 0.435350 0.625690 0.050 Uani 1 1 d . . . . .
H75 H 0.685589 0.404521 0.649264 0.060 Uiso 1 1 calc R U . . .
C68 C 0.290260 0.369870 0.605550 0.044 Uani 1 1 d . . . . .
C27 C 1.040530 0.048600 0.110270 0.045 Uani 1 1 d . . . . .
C9 C 0.754120 0.111130 0.452340 0.052 Uani 1 1 d . . . . .
H9 H 0.705632 0.082628 0.465246 0.063 Uiso 1 1 calc R U . . .
C25 C 0.869030 0.112220 0.092870 0.045 Uani 1 1 d . . . . .
C17 C 0.779510 0.081240 0.206890 0.047 Uani 1 1 d . . . . .
C71 C 0.246520 0.324310 0.575050 0.048 Uani 1 1 d . . . . .
H71 H 0.171197 0.308905 0.584506 0.058 Uiso 1 1 calc R U . . .
C7 C 0.817090 0.104730 0.401380 0.047 Uani 1 1 d . . . . .
C74 C 0.312370 0.301050 0.530680 0.047 Uani 1 1 d . . . . .
C51 C 0.273750 0.250000 1.046530 0.058 Uani 1 2 d S T P . .
C30 C 1.151160 0.075400 0.123430 0.052 Uani 1 1 d . . . . .
H30 H 1.150951 0.107733 0.144545 0.062 Uiso 1 1 calc R U . . .
C52 C 0.275250 0.396170 0.953020 0.052 Uani 1 1 d . . . . .
H52 H 0.241306 0.426946 0.969710 0.062 Uiso 1 1 calc R U . . .
C23 C 0.752700 0.134000 0.104840 0.048 Uani 1 1 d . . . . .
C78 C 0.791270 0.456820 0.606450 0.052 Uani 1 1 d . . . . .
H78 H 0.867248 0.440730 0.617209 0.063 Uiso 1 1 calc R U . . .
C73 C 0.469540 0.369910 0.549560 0.050 Uani 1 1 d . . . . .
H73 H 0.545265 0.384991 0.540202 0.060 Uiso 1 1 calc R U . . .
C49 C 0.272830 0.347310 0.982280 0.051 Uani 1 1 d . . . . .
H49 H 0.234340 0.345442 1.017553 0.061 Uiso 1 1 calc R U . . .
C80 C 0.787170 0.502870 0.570690 0.049 Uani 1 1 d . . . . .
C6 C 0.761930 0.158500 0.483960 0.051 Uani 1 1 d . . . . .
H6 H 0.715316 0.162353 0.516697 0.062 Uiso 1 1 calc R U . . .
C79 C 0.675720 0.526530 0.555030 0.054 Uani 1 1 d . . . . .
H79 H 0.672812 0.557356 0.531452 0.065 Uiso 1 1 calc R U . . .
C59 C 0.279230 0.430110 0.763360 0.049 Uani 1 1 d . . . . .
H59 H 0.202702 0.417384 0.774672 0.059 Uiso 1 1 calc R U . . .
C36 C 1.263230 0.006620 0.074600 0.049 Uani 1 1 d . . . . .
C14 C 0.754840 0.076590 0.265540 0.053 Uani 1 1 d . . . . .
H14 H 0.678927 0.088959 0.277987 0.064 Uiso 1 1 calc R U . . .
C12 C 0.839650 0.054170 0.305810 0.052 Uani 1 1 d . . . . .
C31 C 1.041880 0.000310 0.080260 0.051 Uani 1 1 d . . . . .
H31 H 0.967744 -0.018383 0.072379 0.061 Uiso 1 1 calc R U . . .
C56 C 0.361830 0.452640 0.805290 0.050 Uani 1 1 d . . . . .
C28 C 0.926410 0.133540 0.045070 0.052 Uani 1 1 d . . . . .
H28 H 1.002875 0.119542 0.035235 0.062 Uiso 1 1 calc R U . . .
C63 C 0.505910 0.465360 0.729080 0.053 Uani 1 1 d . . . . .
H63 H 0.583388 0.477360 0.718238 0.063 Uiso 1 1 calc R U . . .
C76 C 0.566320 0.504250 0.574560 0.050 Uani 1 1 d . . . . .
H76 H 0.490132 0.519932 0.563372 0.060 Uiso 1 1 calc R U . . .
C34 C 1.261750 0.054680 0.105570 0.056 Uani 1 1 d . . . . .
H34 H 1.335749 0.073172 0.114429 0.067 Uiso 1 1 calc R U . . .
C18 C 0.980310 0.041800 0.228120 0.056 Uani 1 1 d . . . . .
H18 H 1.057350 0.029874 0.216622 0.068 Uiso 1 1 calc R U . . .
C35 C 1.152950 -0.021160 0.061390 0.054 Uani 1 1 d . . . . .
H35 H 1.153128 -0.053522 0.040325 0.065 Uiso 1 1 calc R U . . .
C32 C 0.872580 0.175150 0.011660 0.056 Uani 1 1 d . . . . .
H32 H 0.911515 0.187120 -0.021219 0.067 Uiso 1 1 calc R U . . .
C43 C 0.423000 0.325660 0.518060 0.053 Uani 1 1 d . . . . .
H43 H 0.467569 0.312172 0.487563 0.063 Uiso 1 1 calc R U . . .
C26 C 0.702660 0.176970 0.072540 0.055 Uani 1 1 d . . . . .
H26 H 0.626515 0.191366 0.082287 0.065 Uiso 1 1 calc R U . . .
C29 C 0.762220 0.199210 0.026220 0.052 Uani 1 1 d . . . . .
C8 C 0.891520 0.250000 0.559360 0.052 Uani 1 2 d S T P . .
C77 C 0.267930 0.250000 0.499200 0.056 Uani 1 2 d S T P . .
H77A H 0.177710 0.250000 0.495803 0.067 Uiso 1 2 calc R U P . .
H77B H 0.298249 0.250000 0.460167 0.067 Uiso 1 2 calc R U P . .
C60 C 0.475150 0.470600 0.786390 0.055 Uani 1 1 d . . . . .
H60 H 0.531936 0.486603 0.813045 0.067 Uiso 1 1 calc R U . . .
C54 C 0.147510 0.250000 1.051950 0.064 Uani 1 2 d S T P . .
H54 H 0.095042 0.250000 1.018527 0.076 Uiso 1 2 calc R U P . .
C15 C 0.949970 0.036490 0.285790 0.057 Uani 1 1 d . . . . .
H15 H 1.007280 0.020173 0.311966 0.069 Uiso 1 1 calc R U . . .
C53 C 0.329870 0.455020 0.867640 0.058 Uani 1 1 d . . . . .
H53A H 0.248710 0.471913 0.869695 0.070 Uiso 1 1 calc R U . . .
H53B H 0.389716 0.478442 0.888374 0.070 Uiso 1 1 calc R U . . .
C57 C 0.095920 0.250000 1.106290 0.091 Uani 1 2 d S T P D .
H57 H 0.009871 0.250000 1.108541 0.109 Uiso 1 2 calc R U P . .
C10 C 0.810100 0.050730 0.369420 0.060 Uani 1 1 d . . . . .
H10A H 0.867743 0.025469 0.388886 0.073 Uiso 1 1 calc R U . . .
H10B H 0.726971 0.035942 0.372042 0.073 Uiso 1 1 calc R U . . .
C33 C 0.711170 0.250000 -0.004450 0.063 Uani 1 2 d S T P . .
H33A H 0.621042 0.250000 -0.004309 0.075 Uiso 1 2 calc R U P . .
H33B H 0.734624 0.250001 -0.044648 0.075 Uiso 1 2 calc R U P . .
C16 C 0.972640 0.250000 0.677730 0.068 Uani 1 2 d S T P . .
C11 C 0.914120 0.298460 0.590240 0.060 Uani 1 1 d . . . . .
H11 H 0.902373 0.331645 0.571193 0.072 Uiso 1 1 calc R U . . .
C82 C 0.902270 0.565050 0.513370 0.074 Uani 1 1 d . . . . .
H82A H 0.862368 0.553849 0.477017 0.111 Uiso 1 1 calc R U . . .
H82B H 0.986900 0.575059 0.507342 0.111 Uiso 1 1 calc R U . . .
H82C H 0.858871 0.595771 0.528384 0.111 Uiso 1 1 calc R U . . .
C13 C 0.953290 0.298080 0.648090 0.071 Uani 1 1 d . . . . .
H13 H 0.966926 0.330968 0.667496 0.086 Uiso 1 1 calc R U . . .
C38 C 1.380790 -0.056880 0.020560 0.082 Uani 1 1 d . . . . .
H38A H 1.328413 -0.050934 -0.013918 0.123 Uiso 1 1 calc R U . . .
H38B H 1.351861 -0.088192 0.040956 0.123 Uiso 1 1 calc R U . . .
H38C H 1.464768 -0.062957 0.009876 0.123 Uiso 1 1 calc R U . . .
C55 C 0.349200 0.250000 1.096810 0.102 Uani 1 2 d S T P . .
H55 H 0.435267 0.250000 1.094639 0.122 Uiso 1 2 calc R U P . .
C22 C 1.141590 0.250000 0.749440 0.125 Uani 1 2 d S T P . .
H22A H 1.176806 0.282944 0.734888 0.188 Uiso 0.5 1 calc R U P A -1
H22B H 1.178071 0.219150 0.731091 0.188 Uiso 0.5 1 calc R U P B -1
H22C H 1.158174 0.247906 0.790816 0.188 Uiso 0.5 1 calc R U P C -1
O5 O 0.123610 0.269560 1.208360 0.119 Uani 0.5 1 d . . P D -1
C19 C 0.295520 0.250000 1.151690 0.108 Uani 1 2 d S T P D .
H19 H 0.345853 0.250000 1.185800 0.130 Uiso 1 2 calc R U P . .
C2 C 0.166720 0.250000 1.154130 0.105 Uani 1 2 d S T P . .
C5 C -0.005680 0.268500 1.213350 0.210 Uani 0.5 1 d . . P D -1
H5A H -0.046299 0.278741 1.176827 0.315 Uiso 0.5 1 calc R U P E -1
H5B H -0.028183 0.293642 1.243042 0.315 Uiso 0.5 1 calc R U P F -1
H5C H -0.031089 0.232391 1.223597 0.315 Uiso 0.5 1 calc R U P G -1

loop_
_atom_site_aniso_label
_atom_site_aniso_U_11
_atom_site_aniso_U_22
_atom_site_aniso_U_33
_atom_site_aniso_U_23
_atom_site_aniso_U_13
_atom_site_aniso_U_12
S2 0.048 0.041 0.044 0.000 0.019 0.000
S44 0.059 0.041 0.049 0.000 0.026 0.000
S65 0.049 0.060 0.056 -0.009 0.010 -0.003
S20 0.055 0.064 0.061 0.009 0.012 0.006
O37 0.050 0.083 0.073 -0.015 0.009 0.005
N5 0.063 0.042 0.031 0.000 0.010 0.000
O81 0.052 0.082 0.069 0.019 0.011 -0.010
N48 0.060 0.045 0.035 0.000 0.015 0.000
N69 0.053 0.043 0.045 -0.001 0.013 -0.005
N24 0.056 0.044 0.042 0.000 0.011 0.007
C4 0.049 0.040 0.032 0.001 0.010 0.000
C66 0.051 0.035 0.038 -0.001 0.009 0.001
C46 0.048 0.041 0.035 -0.002 0.010 -0.002
C21 0.058 0.037 0.041 -0.002 0.010 -0.002
O19 0.088 0.139 0.045 0.000 -0.001 0.000
C3 0.044 0.042 0.033 0.002 0.010 0.001
C1 0.053 0.045 0.035 -0.001 0.011 0.002
C47 0.055 0.041 0.036 -0.002 0.011 -0.001
C72 0.051 0.043 0.039 0.000 0.009 -0.002
C45 0.045 0.042 0.037 -0.004 0.010 -0.004
C50 0.059 0.041 0.040 -0.004 0.008 -0.002
C62 0.053 0.036 0.044 0.001 0.010 0.002
C70 0.050 0.040 0.037 0.004 0.004 0.003
C75 0.059 0.046 0.046 0.008 0.006 0.005
C68 0.053 0.041 0.039 0.001 0.005 0.002
C27 0.055 0.044 0.038 -0.001 0.011 0.003
C9 0.064 0.051 0.043 0.004 0.017 -0.012
C25 0.054 0.039 0.041 -0.005 0.004 -0.003
C17 0.059 0.039 0.045 -0.003 0.012 -0.002
C71 0.054 0.045 0.045 0.003 -0.001 -0.003
C7 0.059 0.044 0.038 0.002 0.007 -0.002
C74 0.061 0.044 0.036 0.004 -0.002 0.003
C51 0.084 0.046 0.047 0.000 0.020 0.000
C30 0.059 0.050 0.047 -0.007 0.004 -0.004
C52 0.069 0.048 0.041 -0.007 0.016 0.005
C23 0.057 0.043 0.045 -0.003 0.004 0.001
C78 0.052 0.056 0.049 0.005 0.005 0.006
C73 0.055 0.050 0.047 -0.003 0.010 -0.001
C49 0.063 0.050 0.040 -0.005 0.017 -0.001
C80 0.047 0.058 0.043 0.001 0.007 -0.006
C6 0.062 0.052 0.041 0.000 0.020 -0.006
C79 0.060 0.049 0.053 0.011 0.006 0.000
C59 0.063 0.039 0.048 0.001 0.018 0.001
C36 0.046 0.059 0.043 -0.002 0.005 0.003
C14 0.067 0.042 0.053 -0.006 0.021 -0.006
C12 0.076 0.036 0.044 -0.003 0.011 -0.008
C31 0.049 0.049 0.054 -0.009 0.007 -0.001
C56 0.074 0.037 0.041 0.002 0.011 0.006
C28 0.060 0.051 0.044 -0.001 0.007 -0.001
C63 0.052 0.053 0.053 -0.004 0.008 -0.005
C76 0.049 0.054 0.048 0.005 0.003 0.004
C34 0.055 0.062 0.051 -0.004 0.004 -0.008
C18 0.059 0.058 0.052 0.003 0.009 0.009
C35 0.056 0.050 0.057 -0.010 0.008 0.001
C32 0.071 0.052 0.044 0.000 0.003 -0.008
C43 0.066 0.050 0.044 -0.005 0.011 0.002
C26 0.063 0.049 0.052 -0.006 0.002 0.005
C29 0.068 0.043 0.043 -0.005 -0.006 -0.003
C8 0.057 0.059 0.040 0.000 0.016 0.000
C77 0.073 0.049 0.045 0.000 -0.007 0.000
C60 0.068 0.052 0.046 -0.006 -0.001 -0.002
C54 0.084 0.061 0.048 0.000 0.020 0.000
C15 0.071 0.054 0.047 0.005 0.001 0.002
C53 0.087 0.044 0.046 -0.002 0.016 0.007
C57 0.085 0.143 0.048 0.000 0.020 0.000
C10 0.091 0.046 0.045 0.001 0.012 -0.011
C33 0.082 0.054 0.050 0.000 -0.011 0.000
C16 0.065 0.089 0.050 0.000 0.001 0.000
C11 0.071 0.066 0.045 -0.001 0.007 -0.015
C82 0.070 0.089 0.064 0.018 0.016 -0.014
C13 0.083 0.082 0.050 -0.005 0.011 -0.028
C38 0.065 0.092 0.090 -0.029 0.020 0.010
C55 0.084 0.176 0.047 0.000 0.020 0.000
C22 0.103 0.201 0.070 0.000 -0.014 0.000
O5 0.084 0.222 0.053 -0.015 0.021 -0.004
C19 0.085 0.194 0.047 0.000 0.020 0.000
C2 0.085 0.185 0.047 0.000 0.020 0.000
C5 0.185 0.356 0.100 0.018 0.109 0.063

loop_
_atom_type_symbol
_atom_type_description
_atom_type_scat_dispersion_real
_atom_type_scat_dispersion_imag
_atom_type_scat_source
C C 0.0181 0.0091 'International Tables Vol C Tables 4.2.6.8 and 6.1.1.4'
H H 0.0000 0.0000 'International Tables Vol C Tables 4.2.6.8 and 6.1.1.4'
N N 0.0311 0.0180 'International Tables Vol C Tables 4.2.6.8 and 6.1.1.4'
O O 0.0492 0.0322 'International Tables Vol C Tables 4.2.6.8 and 6.1.1.4'
S S 0.3331 0.5567 'International Tables Vol C Tables 4.2.6.8 and 6.1.1.4'

loop_
_geom_angle_atom_site_label_1
_geom_angle_atom_site_label_2
_geom_angle_atom_site_label_3
_geom_angle
_geom_angle_site_symmetry_1
_geom_angle_site_symmetry_3
_geom_angle_publ_flag
C3 S2 C3 98.3 . 4_565 ?
C45 S44 C45 99.6 . 4_565 ?
C62 S65 C68 98.9 . . ?
C17 S20 C23 99.2 . . ?
C36 O37 C38 118.2 . . ?
C4 N5 C4 115.2 4_565 . ?
C8 N5 C4 122.1 . . ?
C8 N5 C4 122.1 . 4_565 ?
C80 O81 C82 118.6 . . ?
C46 N48 C46 119.8 . 4_565 ?
C51 N48 C46 116.9 . 4_565 ?
C51 N48 C46 116.9 . . ?
C66 N69 C72 117.8 . . ?
C70 N69 C66 120.4 . . ?
C70 N69 C72 116.5 . . ?
C21 N24 C27 117.6 . . ?
C25 N24 C21 121.0 . . ?
C25 N24 C27 116.5 . . ?
C3 C4 N5 120.0 . . ?
C3 C4 C6 117.9 . . ?
C6 C4 N5 122.0 . . ?
C62 C66 N69 119.9 . . ?
C63 C66 N69 122.8 . . ?
C63 C66 C62 117.3 . . ?
C45 C46 N48 121.1 . . ?
C45 C46 C49 117.4 . . ?
C49 C46 N48 121.6 . . ?
C17 C21 N24 120.4 . . ?
C18 C21 N24 121.7 . . ?
C18 C21 C17 117.8 . . ?
C16 O19 C22 114.9 . . ?
C4 C3 S2 119.2 . . ?
C1 C3 S2 120.5 . . ?
C1 C3 C4 120.3 . . ?
C3 C1 H1 119.4 . . ?
C7 C1 C3 121.2 . . ?
C7 C1 H1 119.4 . . ?
C45 C47 H47 119.5 . . ?
C45 C47 C50 121.0 . . ?
C50 C47 H47 119.5 . . ?
C75 C72 N69 121.5 . . ?
C76 C72 N69 118.7 . . ?
C76 C72 C75 119.7 . . ?
C46 C45 S44 121.4 . . ?
C47 C45 S44 117.1 . . ?
C47 C45 C46 121.4 . . ?
C47 C50 C52 117.3 . . ?
C47 C50 C53 122.1 . . ?
C52 C50 C53 120.6 . . ?
C66 C62 S65 120.6 . . ?
C59 C62 S65 119.0 . . ?
C59 C62 C66 120.3 . . ?
C68 C70 N69 121.2 . . ?
C68 C70 C73 117.0 . . ?
C73 C70 N69 121.7 . . ?
C72 C75 H75 119.9 . . ?
C78 C75 C72 120.3 . . ?
C78 C75 H75 119.9 . . ?
C70 C68 S65 119.7 . . ?
C71 C68 S65 119.3 . . ?
C71 C68 C70 120.9 . . ?
C30 C27 N24 121.3 . . ?
C31 C27 N24 119.3 . . ?
C31 C27 C30 119.4 . . ?
C7 C9 H9 119.3 . . ?
C6 C9 H9 119.3 . . ?
C6 C9 C7 121.5 . . ?
C23 C25 N24 120.9 . . ?
C28 C25 N24 122.4 . . ?
C28 C25 C23 116.7 . . ?
C21 C17 S20 120.6 . . ?
C14 C17 S20 119.4 . . ?
C14 C17 C21 119.8 . . ?
C68 C71 H71 119.1 . . ?
C68 C71 C74 121.8 . . ?
C74 C71 H71 119.1 . . ?
C1 C7 C9 118.1 . . ?
C1 C7 C10 122.3 . . ?
C9 C7 C10 119.5 . . ?
C71 C74 C77 122.0 . . ?
C43 C74 C71 116.8 . . ?
C43 C74 C77 121.2 . . ?
C54 C51 N48 122.5 . . ?
C54 C51 C55 117.9 . . ?
C55 C51 N48 119.6 . . ?
C27 C30 H30 119.7 . . ?
C34 C30 C27 120.5 . . ?
C34 C30 H30 119.7 . . ?
C50 C52 H52 119.2 . . ?
C49 C52 C50 121.5 . . ?
C49 C52 H52 119.2 . . ?
C25 C23 S20 120.2 . . ?
C26 C23 S20 118.7 . . ?
C26 C23 C25 120.9 . . ?
C75 C78 H78 120.1 . . ?
C75 C78 C80 119.9 . . ?
C80 C78 H78 120.1 . . ?
C70 C73 H73 119.3 . . ?
C43 C73 C70 121.5 . . ?
C43 C73 H73 119.3 . . ?
C46 C49 H49 119.3 . . ?
C52 C49 C46 121.4 . . ?
C52 C49 H49 119.3 . . ?
O81 C80 C78 115.7 . . ?
C79 C80 O81 124.3 . . ?
C79 C80 C78 120.0 . . ?
C4 C6 H6 119.6 . . ?
C9 C6 C4 120.8 . . ?
C9 C6 H6 119.6 . . ?
C80 C79 H79 120.2 . . ?
C80 C79 C76 119.6 . . ?
C76 C79 H79 120.2 . . ?
C62 C59 H59 118.9 . . ?
C62 C59 C56 122.2 . . ?
C56 C59 H59 118.9 . . ?
O37 C36 C34 116.5 . . ?
O37 C36 C35 123.5 . . ?
C34 C36 C35 120.1 . . ?
C17 C14 H14 119.0 . . ?
C12 C14 C17 122.0 . . ?
C12 C14 H14 119.0 . . ?
C14 C12 C10 120.4 . . ?
C15 C12 C14 117.2 . . ?
C15 C12 C10 122.4 . . ?
C27 C31 H31 119.5 . . ?
C27 C31 C35 120.9 . . ?
C35 C31 H31 119.5 . . ?
C59 C56 C53 120.7 . . ?
C60 C56 C59 116.7 . . ?
C60 C56 C53 122.5 . . ?
C25 C28 H28 119.2 . . ?
C32 C28 C25 121.7 . . ?
C32 C28 H28 119.2 . . ?
C66 C63 H63 119.2 . . ?
C60 C63 C66 121.6 . . ?
C60 C63 H63 119.2 . . ?
C72 C76 C79 120.5 . . ?
C72 C76 H76 119.7 . . ?
C79 C76 H76 119.7 . . ?
C30 C34 C36 120.2 . . ?
C30 C34 H34 119.9 . . ?
C36 C34 H34 119.9 . . ?
C21 C18 H18 119.9 . . ?
C21 C18 C15 120.2 . . ?
C15 C18 H18 119.9 . . ?
C36 C35 C31 118.9 . . ?
C36 C35 H35 120.6 . . ?
C31 C35 H35 120.6 . . ?
C28 C32 H32 119.3 . . ?
C29 C32 C28 121.4 . . ?
C29 C32 H32 119.3 . . ?
C74 C43 C73 121.8 . . ?
C74 C43 H43 119.1 . . ?
C73 C43 H43 119.1 . . ?
C23 C26 H26 119.0 . . ?
C29 C26 C23 122.1 . . ?
C29 C26 H26 119.0 . . ?
C32 C29 C26 117.1 . . ?
C32 C29 C33 122.2 . . ?
C26 C29 C33 120.6 . . ?
N5 C8 C11 121.8 . . ?
N5 C8 C11 121.8 . 4_565 ?
C11 C8 C11 116.3 . 4_565 ?
C74 C77 C74 111.9 4_565 . ?
C74 C77 H77A 109.2 4_565 . ?
C74 C77 H77A 109.2 . . ?
C74 C77 H77B 109.2 . . ?
C74 C77 H77B 109.2 4_565 . ?
H77A C77 H77B 107.9 . . ?
C56 C60 H60 119.1 . . ?
C63 C60 C56 121.8 . . ?
C63 C60 H60 119.1 . . ?
C51 C54 H54 119.2 . . ?
C51 C54 C57 121.6 . . ?
C57 C54 H54 119.2 . . ?
C12 C15 C18 122.9 . . ?
C12 C15 H15 118.6 . . ?
C18 C15 H15 118.6 . . ?
C50 C53 H53A 108.4 . . ?
C50 C53 H53B 108.4 . . ?
C56 C53 C50 115.6 . . ?
C56 C53 H53A 108.4 . . ?
C56 C53 H53B 108.4 . . ?
H53A C53 H53B 107.5 . . ?
C54 C57 H57 119.6 . . ?
C2 C57 C54 120.9 . . ?
C2 C57 H57 119.6 . . ?
C7 C10 H10A 108.7 . . ?
C7 C10 H10B 108.7 . . ?
C12 C10 C7 114.3 . . ?
C12 C10 H10A 108.7 . . ?
C12 C10 H10B 108.7 . . ?
H10A C10 H10B 107.6 . . ?
C29 C33 C29 110.1 . 4_565 ?
C29 C33 H33A 109.6 . . ?
C29 C33 H33A 109.6 4_565 . ?
C29 C33 H33B 109.6 . . ?
C29 C33 H33B 109.6 4_565 . ?
H33A C33 H33B 108.2 . . ?
C13 C16 O19 120.8 4_565 . ?
C13 C16 O19 120.8 . . ?
C13 C16 C13 118.5 . 4_565 ?
C8 C11 H11 119.3 . . ?
C13 C11 C8 121.4 . . ?
C13 C11 H11 119.3 . . ?
O81 C82 H82A 109.5 . . ?
O81 C82 H82B 109.5 . . ?
O81 C82 H82C 109.5 . . ?
H82A C82 H82B 109.5 . . ?
H82A C82 H82C 109.5 . . ?
H82B C82 H82C 109.5 . . ?
C16 C13 C11 121.1 . . ?
C16 C13 H13 119.4 . . ?
C11 C13 H13 119.4 . . ?
O37 C38 H38A 109.5 . . ?
O37 C38 H38B 109.5 . . ?
O37 C38 H38C 109.5 . . ?
H38A C38 H38B 109.5 . . ?
H38A C38 H38C 109.5 . . ?
H38B C38 H38C 109.5 . . ?
C51 C55 H55 120.1 . . ?
C51 C55 C19 119.9 . . ?
C19 C55 H55 120.1 . . ?
O19 C22 H22A 109.5 . . ?
O19 C22 H22B 109.5 . . ?
O19 C22 H22C 109.5 . . ?
H22A C22 H22B 109.5 . . ?
H22A C22 H22C 109.5 . . ?
H22B C22 H22C 109.5 . . ?
C5 O5 C2 115.5 . . ?
C55 C19 H19 120.4 . . ?
C2 C19 C55 119.3 . . ?
C2 C19 H19 120.4 . . ?
C57 C2 O5 122.1 . . ?
C57 C2 C19 120.4 . . ?
C19 C2 O5 113.7 . . ?
O5 C5 H5A 109.5 . . ?
O5 C5 H5B 109.5 . . ?
O5 C5 H5C 109.5 . . ?
H5A C5 H5B 109.5 . . ?
H5A C5 H5C 109.5 . . ?
H5B C5 H5C 109.5 . . ?

loop_
_geom_bond_atom_site_label_1
_geom_bond_atom_site_label_2
_geom_bond_distance
_geom_bond_site_symmetry_2
_geom_bond_publ_flag
S2 C3 1.7644 . ?
S2 C3 1.7644 4_565 ?
S44 C45 1.7668 . ?
S44 C45 1.7669 4_565 ?
S65 C62 1.7484 . ?
S65 C68 1.7674 . ?
S20 C17 1.7544 . ?
S20 C23 1.7680 . ?
O37 C36 1.3708 . ?
O37 C38 1.4191 . ?
N5 C4 1.4217 4_565 ?
N5 C4 1.4217 . ?
N5 C8 1.3977 . ?
O81 C80 1.3749 . ?
O81 C82 1.4165 . ?
N48 C46 1.4345 . ?
N48 C46 1.4346 4_565 ?
N48 C51 1.4204 . ?
N69 C66 1.4220 . ?
N69 C72 1.4521 . ?
N69 C70 1.4039 . ?
N24 C21 1.4221 . ?
N24 C27 1.4427 . ?
N24 C25 1.4197 . ?
C4 C3 1.3973 . ?
C4 C6 1.3980 . ?
C66 C62 1.4036 . ?
C66 C63 1.3885 . ?
C46 C45 1.3898 . ?
C46 C49 1.3925 . ?
C21 C17 1.4121 . ?
C21 C18 1.3848 . ?
O19 C16 1.3897 . ?
O19 C22 1.4466 . ?
C3 C1 1.3960 . ?
C1 H1 0.9300 . ?
C1 C7 1.3788 . ?
C47 H47 0.9300 . ?
C47 C45 1.3877 . ?
C47 C50 1.3940 . ?
C72 C75 1.3796 . ?
C72 C76 1.3724 . ?
C50 C52 1.3942 . ?
C50 C53 1.5166 . ?
C62 C59 1.3871 . ?
C70 C68 1.3892 . ?
C70 C73 1.3930 . ?
C75 H75 0.9300 . ?
C75 C78 1.3728 . ?
C68 C71 1.3889 . ?
C27 C30 1.3800 . ?
C27 C31 1.3714 . ?
C9 H9 0.9300 . ?
C9 C7 1.3914 . ?
C9 C6 1.3710 . ?
C25 C23 1.4011 . ?
C25 C28 1.3894 . ?
C17 C14 1.3917 . ?
C71 H71 0.9300 . ?
C71 C74 1.3932 . ?
C7 C10 1.5149 . ?
C74 C43 1.3787 . ?
C74 C77 1.5119 . ?
C51 C54 1.3704 . ?
C51 C55 1.3782 . ?
C30 H30 0.9300 . ?
C30 C34 1.3757 . ?
C52 H52 0.9300 . ?
C52 C49 1.3754 . ?
C23 C26 1.3827 . ?
C78 H78 0.9300 . ?
C78 C80 1.3965 . ?
C73 H73 0.9300 . ?
C73 C43 1.3845 . ?
C49 H49 0.9300 . ?
C80 C79 1.3642 . ?
C6 H6 0.9300 . ?
C79 H79 0.9300 . ?
C79 C76 1.3927 . ?
C59 H59 0.9300 . ?
C59 C56 1.3919 . ?
C36 C34 1.3778 . ?
C36 C35 1.3887 . ?
C14 H14 0.9300 . ?
C14 C12 1.3807 . ?
C12 C15 1.3655 . ?
C12 C10 1.5142 . ?
C31 H31 0.9300 . ?
C31 C35 1.3952 . ?
C56 C60 1.3869 . ?
C56 C53 1.4917 . ?
C28 H28 0.9300 . ?
C28 C32 1.3865 . ?
C63 H63 0.9300 . ?
C63 C60 1.3803 . ?
C76 H76 0.9300 . ?
C34 H34 0.9300 . ?
C18 H18 0.9300 . ?
C18 C15 1.3872 . ?
C35 H35 0.9300 . ?
C32 H32 0.9300 . ?
C32 C29 1.3824 . ?
C43 H43 0.9300 . ?
C26 H26 0.9300 . ?
C26 C29 1.3824 . ?
C29 C33 1.5206 . ?
C8 C11 1.3996 . ?
C8 C11 1.3997 4_565 ?
C77 H77A 0.9700 . ?
C77 H77B 0.9700 . ?
C60 H60 0.9300 . ?
C54 H54 0.9300 . ?
C54 C57 1.3922 . ?
C15 H15 0.9300 . ?
C53 H53A 0.9700 . ?
C53 H53B 0.9700 . ?
C57 H57 0.9300 . ?
C57 C2 1.3055 . ?
C10 H10A 0.9700 . ?
C10 H10B 0.9700 . ?
C33 H33A 0.9700 . ?
C33 H33B 0.9700 . ?
C16 C13 1.3728 4_565 ?
C16 C13 1.3728 . ?
C11 H11 0.9300 . ?
C11 C13 1.3743 . ?
C82 H82A 0.9600 . ?
C82 H82B 0.9600 . ?
C82 H82C 0.9600 . ?
C13 H13 0.9300 . ?
C38 H38A 0.9600 . ?
C38 H38B 0.9600 . ?
C38 H38C 0.9600 . ?
C55 H55 0.9300 . ?
C55 C19 1.4137 . ?
C22 H22A 0.9600 . ?
C22 H22B 0.9600 . ?
C22 H22C 0.9600 . ?
O5 C2 1.4344 . ?
O5 C5 1.4020 . ?
C19 H19 0.9300 . ?
C19 C2 1.3899 . ?
C5 H5A 0.9600 . ?
C5 H5B 0.9600 . ?
C5 H5C 0.9600 . ?

loop_
_geom_torsion_atom_site_label_1
_geom_torsion_atom_site_label_2
_geom_torsion_atom_site_label_3
_geom_torsion_atom_site_label_4
_geom_torsion
_geom_torsion_site_symmetry_1
_geom_torsion_site_symmetry_2
_geom_torsion_site_symmetry_3
_geom_torsion_site_symmetry_4
_geom_torsion_publ_flag
S2 C3 C1 C7 179.7 . . . . ?
S65 C62 C59 C56 -174.7 . . . . ?
S65 C68 C71 C74 171.9 . . . . ?
S20 C17 C14 C12 172.4 . . . . ?
S20 C23 C26 C29 -171.8 . . . . ?
O37 C36 C34 C30 178.3 . . . . ?
O37 C36 C35 C31 -178.7 . . . . ?
N5 C4 C3 S2 -0.1 . . . . ?
N5 C4 C3 C1 179.9 . . . . ?
N5 C4 C6 C9 -178.2 . . . . ?
N5 C8 C11 C13 -180.0 . . . . ?
O81 C80 C79 C76 179.9 . . . . ?
N48 C46 C45 S44 -4.0 . . . . ?
N48 C46 C45 C47 -180.0 . . . . ?
N48 C46 C49 C52 177.8 . . . . ?
N48 C51 C54 C57 180.0 . . . . ?
N48 C51 C55 C19 180.0 . . . . ?
N69 C66 C62 S65 -4.9 . . . . ?
N69 C66 C62 C59 177.6 . . . . ?
N69 C66 C63 C60 -179.5 . . . . ?
N69 C72 C75 C78 177.6 . . . . ?
N69 C72 C76 C79 -178.0 . . . . ?
N69 C70 C68 S65 8.5 . . . . ?
N69 C70 C68 C71 -176.1 . . . . ?
N69 C70 C73 C43 178.4 . . . . ?
N24 C21 C17 S20 5.9 . . . . ?
N24 C21 C17 C14 -179.1 . . . . ?
N24 C21 C18 C15 -179.0 . . . . ?
N24 C27 C30 C34 -179.2 . . . . ?
N24 C27 C31 C35 178.7 . . . . ?
N24 C25 C23 S20 -9.6 . . . . ?
N24 C25 C23 C26 176.6 . . . . ?
N24 C25 C28 C32 -179.3 . . . . ?
C4 N5 C4 C3 45.3 4_565 . . . ?
C4 N5 C4 C6 -131.3 4_565 . . . ?
C4 N5 C8 C11 3.9 4_565 . . . ?
C4 N5 C8 C11 174.4 . . . . ?
C4 N5 C8 C11 -3.9 . . . 4_565 ?
C4 N5 C8 C11 -174.4 4_565 . . 4_565 ?
C4 C3 C1 C7 -0.3 . . . . ?
C66 N69 C72 C75 74.0 . . . . ?
C66 N69 C72 C76 -109.5 . . . . ?
C66 N69 C70 C68 30.9 . . . . ?
C66 N69 C70 C73 -150.3 . . . . ?
C66 C62 C59 C56 2.8 . . . . ?
C66 C63 C60 C56 1.1 . . . . ?
C46 N48 C46 C45 -31.0 4_565 . . . ?
C46 N48 C46 C49 150.1 4_565 . . . ?
C46 N48 C51 C54 -75.9 4_565 . . . ?
C46 N48 C51 C54 75.9 . . . . ?
C46 N48 C51 C55 104.1 4_565 . . . ?
C46 N48 C51 C55 -104.1 . . . . ?
C21 N24 C27 C30 -75.3 . . . . ?
C21 N24 C27 C31 104.1 . . . . ?
C21 N24 C25 C23 -28.2 . . . . ?
C21 N24 C25 C28 152.5 . . . . ?
C21 C17 C14 C12 -2.7 . . . . ?
C21 C18 C15 C12 -1.4 . . . . ?
O19 C16 C13 C11 -178.0 . . . . ?
C3 S2 C3 C4 -35.5 4_565 . . . ?
C3 S2 C3 C1 144.5 4_565 . . . ?
C3 C4 C6 C9 5.1 . . . . ?
C3 C1 C7 C9 2.1 . . . . ?
C3 C1 C7 C10 -175.4 . . . . ?
C1 C7 C10 C12 -23.9 . . . . ?
C47 C50 C52 C49 -1.6 . . . . ?
C47 C50 C53 C56 15.1 . . . . ?
C72 N69 C66 C62 173.6 . . . . ?
C72 N69 C66 C63 -5.6 . . . . ?
C72 N69 C70 C68 -175.3 . . . . ?
C72 N69 C70 C73 3.5 . . . . ?
C72 C75 C78 C80 -0.5 . . . . ?
C45 S44 C45 C46 30.2 4_565 . . . ?
C45 S44 C45 C47 -153.7 4_565 . . . ?
C45 C46 C49 C52 -1.2 . . . . ?
C45 C47 C50 C52 -0.5 . . . . ?
C45 C47 C50 C53 177.4 . . . . ?
C50 C47 C45 S44 -174.3 . . . . ?
C50 C47 C45 C46 1.8 . . . . ?
C50 C52 C49 C46 2.6 . . . . ?
C62 S65 C68 C70 -35.9 . . . . ?
C62 S65 C68 C71 148.6 . . . . ?
C62 C66 C63 C60 1.2 . . . . ?
C62 C59 C56 C60 -0.5 . . . . ?
C62 C59 C56 C53 -178.4 . . . . ?
C70 N69 C66 C62 -32.9 . . . . ?
C70 N69 C66 C63 147.8 . . . . ?
C70 N69 C72 C75 -80.5 . . . . ?
C70 N69 C72 C76 96.0 . . . . ?
C70 C68 C71 C74 -3.5 . . . . ?
C70 C73 C43 C74 -1.2 . . . . ?
C75 C72 C76 C79 -1.5 . . . . ?
C75 C78 C80 O81 179.8 . . . . ?
C75 C78 C80 C79 0.2 . . . . ?
C68 S65 C62 C66 34.0 . . . . ?
C68 S65 C62 C59 -148.5 . . . . ?
C68 C70 C73 C43 -2.7 . . . . ?
C68 C71 C74 C43 -0.5 . . . . ?
C68 C71 C74 C77 177.2 . . . . ?
C27 N24 C21 C17 -175.2 . . . . ?
C27 N24 C21 C18 2.3 . . . . ?
C27 N24 C25 C23 177.0 . . . . ?
C27 N24 C25 C28 -2.3 . . . . ?
C27 C30 C34 C36 -0.4 . . . . ?
C27 C31 C35 C36 1.4 . . . . ?
C9 C7 C10 C12 158.7 . . . . ?
C25 N24 C21 C17 30.3 . . . . ?
C25 N24 C21 C18 -152.1 . . . . ?
C25 N24 C27 C30 80.3 . . . . ?
C25 N24 C27 C31 -100.3 . . . . ?
C25 C23 C26 C29 2.1 . . . . ?
C25 C28 C32 C29 3.3 . . . . ?
C17 S20 C23 C25 35.7 . . . . ?
C17 S20 C23 C26 -150.4 . . . . ?
C17 C21 C18 C15 -1.3 . . . . ?
C17 C14 C12 C15 0.0 . . . . ?
C17 C14 C12 C10 179.0 . . . . ?
C71 C74 C43 C73 2.8 . . . . ?
C71 C74 C77 C74 -86.5 . . . 4_565 ?
C7 C9 C6 C4 -3.4 . . . . ?
C51 N48 C46 C45 178.1 . . . . ?
C51 N48 C46 C49 -0.8 . . . . ?
C51 C54 C57 C2 0.0 . . . . ?
C51 C55 C19 C2 0.0 . . . . ?
C30 C27 C31 C35 -2.0 . . . . ?
C52 C50 C53 C56 -167.1 . . . . ?
C23 S20 C17 C21 -33.8 . . . . ?
C23 S20 C17 C14 151.2 . . . . ?
C23 C25 C28 C32 1.4 . . . . ?
C23 C26 C29 C32 2.6 . . . . ?
C23 C26 C29 C33 -173.8 . . . . ?
C78 C80 C79 C76 -0.5 . . . . ?
C73 C70 C68 S65 -170.4 . . . . ?
C73 C70 C68 C71 5.0 . . . . ?
C49 C46 C45 S44 175.0 . . . . ?
C49 C46 C45 C47 -0.9 . . . . ?
C80 C79 C76 C72 1.1 . . . . ?
C6 C4 C3 S2 176.7 . . . . ?
C6 C4 C3 C1 -3.3 . . . . ?
C6 C9 C7 C1 -0.3 . . . . ?
C6 C9 C7 C10 177.3 . . . . ?
C59 C56 C60 C63 -1.4 . . . . ?
C59 C56 C53 C50 69.8 . . . . ?
C14 C12 C15 C18 2.1 . . . . ?
C14 C12 C10 C7 -74.0 . . . . ?
C31 C27 C30 C34 1.5 . . . . ?
C28 C25 C23 S20 169.7 . . . . ?
C28 C25 C23 C26 -4.1 . . . . ?
C28 C32 C29 C26 -5.3 . . . . ?
C28 C32 C29 C33 171.1 . . . . ?
C63 C66 C62 S65 174.4 . . . . ?
C63 C66 C62 C59 -3.0 . . . . ?
C76 C72 C75 C78 1.1 . . . . ?
C34 C36 C35 C31 -0.3 . . . . ?
C18 C21 C17 S20 -171.7 . . . . ?
C18 C21 C17 C14 3.3 . . . . ?
C35 C36 C34 C30 -0.1 . . . . ?
C32 C29 C33 C29 -88.9 . . . 4_565 ?
C43 C74 C77 C74 91.1 . . . 4_565 ?
C26 C29 C33 C29 87.3 . . . 4_565 ?
C8 N5 C4 C3 -125.7 . . . . ?
C8 N5 C4 C6 57.6 . . . . ?
C8 C11 C13 C16 0.5 . . . . ?
C77 C74 C43 C73 -174.9 . . . . ?
C60 C56 C53 C50 -107.8 . . . . ?
C54 C51 C55 C19 0.0 . . . . ?
C54 C57 C2 O5 156.7 . . . . ?
C54 C57 C2 C19 0.0 . . . . ?
C15 C12 C10 C7 104.9 . . . . ?
C53 C50 C52 C49 -179.6 . . . . ?
C53 C56 C60 C63 176.4 . . . . ?
C10 C12 C15 C18 -176.9 . . . . ?
C11 C8 C11 C13 -1.6 4_565 . . . ?
C82 O81 C80 C78 174.5 . . . . ?
C82 O81 C80 C79 -5.8 . . . . ?
C13 C16 C13 C11 0.7 4_565 . . . ?
C38 O37 C36 C34 -174.2 . . . . ?
C38 O37 C36 C35 4.2 . . . . ?
C55 C51 C54 C57 0.0 . . . . ?
C55 C19 C2 C57 0.0 . . . . ?
C55 C19 C2 O5 -158.6 . . . . ?
C22 O19 C16 C13 -90.7 . . . . ?
C22 O19 C16 C13 90.7 . . . 4_565 ?
C5 O5 C2 C57 23.9 . . . . ?
C5 O5 C2 C19 -177.9 . . . . ?

loop_
_smtbx_masks_void_nr
_smtbx_masks_void_average_x
_smtbx_masks_void_average_y
_smtbx_masks_void_average_z
_smtbx_masks_void_volume
_smtbx_masks_void_count_electrons
_smtbx_masks_void_content
1 -0.500 -0.071 0.500 1908.5 530.1 ?
